data_7700173
loop_
_publ_author_name
'Jaros, Sabina W.'
'Sliwi\'nska-Hill, Urszula'
'Bia\/lo\'nska, Agata'
'Nesterov, Dmytro S.'
'Kuropka, Piotr'
'Sokolnicki, Jerzy'
'Ba\.zan\'ow, Barbara'
'Smole\'nski, Piotr'

_publ_section_title
;
 Light-stable polypyridine silver(i) complexes of
 1,3,5-triaza-7-phosphaadamantane (PTA) and
 1,3,5-triaza-7-phosphaadamantane-7-sulfide (PTA[double bond, length as
 m-dash]S): significant antiproliferative activity of representative
 examples in aqueous media.
;
_journal_issue 30
_journal_name_full 'Dalton transactions (Cambridge, England : 2003)'
_journal_page_first 11235
_journal_page_last 11249
_journal_paper_doi 10.1039/c9dt01646e
_journal_volume 48
_journal_year 2019
_chemical_formula_moiety 'C21 H23 Ag N6 P, N O3, C H4 O'
_chemical_formula_sum 'C22 H27 Ag N7 O4 P'
_chemical_formula_weight 592.34
_chemical_name_systematic
'(2,2:6,2-terpyridine-N3)-(1,3,5-triaza-7-phosphatricyclo[3.3.1.1^3,7^]-decane-P)-silver(I) nitrate methanol solvate'
_space_group_crystal_system monoclinic
_space_group_IT_number 14
_space_group_name_Hall '-P 2ybc'
_space_group_name_H-M_alt 'P 1 21/c 1'
_symmetry_space_group_name_Hall '-P 2ybc'
_symmetry_space_group_name_H-M 'P 1 21/c 1'
_atom_sites_solution_hydrogens mixed
_audit_creation_method SHELXL-2018/3
_audit_update_record
;
2019-04-04 deposited with the CCDC.    2019-06-04 downloaded from the CCDC.
;
_cell_angle_alpha 90
_cell_angle_beta 96.23(2)
_cell_angle_gamma 90
_cell_formula_units_Z 4
_cell_length_a 6.841(2)
_cell_length_b 17.589(3)
_cell_length_c 19.676(3)
_cell_measurement_reflns_used 5991
_cell_measurement_temperature 100(2)
_cell_measurement_theta_max 28.7396
_cell_measurement_theta_min 2.9836
_cell_volume 2353.6(9)
_computing_cell_refinement
;
CrysAlis RED, Oxford Diffraction Ltd.,
Version 1.171.33.42 (release 29-05-2009 CrysAlis171 .NET)
(compiled May 29 2009,17:40:42)
;
_computing_data_collection
;
CrysAlis CCD, Oxford Diffraction Ltd.,
Version 1.171.33.42 (release 29-05-2009 CrysAlis171 .NET)
(compiled May 29 2009,17:40:42)
;
_computing_data_reduction
;
CrysAlis RED, Oxford Diffraction Ltd.,
Version 1.171.33.42 (release 29-05-2009 CrysAlis171 .NET)
(compiled May 29 2009,17:40:42)
;
_computing_structure_refinement 'SHELXL-2018/3 (Sheldrick, 2018)'
_diffrn_ambient_temperature 100(2)
_diffrn_detector_area_resol_mean 8.3359
_diffrn_measured_fraction_theta_full 0.978
_diffrn_measured_fraction_theta_max 0.894
_diffrn_measurement_device_type 'Xcalibur, Sapphire2, large Be window'
_diffrn_measurement_method '\w scans'
_diffrn_radiation_monochromator graphite
_diffrn_radiation_source 'Enhance (Mo) X-ray Source'
_diffrn_radiation_type MoK\a
_diffrn_radiation_wavelength 0.71073
_diffrn_reflns_av_R_equivalents 0.0384
_diffrn_reflns_av_unetI/netI 0.0592
_diffrn_reflns_Laue_measured_fraction_full 0.978
_diffrn_reflns_Laue_measured_fraction_max 0.894
_diffrn_reflns_limit_h_max 9
_diffrn_reflns_limit_h_min -5
_diffrn_reflns_limit_k_max 22
_diffrn_reflns_limit_k_min -22
_diffrn_reflns_limit_l_max 25
_diffrn_reflns_limit_l_min -26
_diffrn_reflns_number 14396
_diffrn_reflns_point_group_measured_fraction_full 0.978
_diffrn_reflns_point_group_measured_fraction_max 0.894
_diffrn_reflns_theta_full 25.242
_diffrn_reflns_theta_max 28.863
_diffrn_reflns_theta_min 2.995
_exptl_absorpt_coefficient_mu 0.970
_exptl_absorpt_correction_T_max 1.00000
_exptl_absorpt_correction_T_min 0.90959
_exptl_absorpt_correction_type multi-scan
_exptl_absorpt_process_details
;
CrysAlis RED, Oxford Diffraction Ltd.,
Version 1.171.33.42 (release 29-05-2009 CrysAlis171 .NET)
(compiled May 29 2009,17:40:42)
Empirical absorption correction using spherical harmonics,
 implemented in SCALE3 ABSPACK scaling algorithm.
;
_exptl_crystal_colour pale-yellow
_exptl_crystal_density_diffrn 1.672
_exptl_crystal_description plate
_exptl_crystal_F_000 1208
_exptl_crystal_size_max 0.280
_exptl_crystal_size_mid 0.140
_exptl_crystal_size_min 0.020
_refine_diff_density_max 0.862
_refine_diff_density_min -0.375
_refine_diff_density_rms 0.103
_refine_ls_extinction_method none
_refine_ls_goodness_of_fit_ref 0.947
_refine_ls_hydrogen_treatment constr
_refine_ls_matrix_type full
_refine_ls_number_parameters 326
_refine_ls_number_reflns 5526
_refine_ls_number_restraints 6
_refine_ls_restrained_S_all 0.948
_refine_ls_R_factor_all 0.0677
_refine_ls_R_factor_gt 0.0398
_refine_ls_shift/su_max 0.001
_refine_ls_shift/su_mean 0.000
_refine_ls_structure_factor_coef Fsqd
_refine_ls_weighting_details 'w=1/[\s^2^(Fo^2^)+(0.0414P)^2^] where P=(Fo^2^+2Fc^2^)/3'
_refine_ls_weighting_scheme calc
_refine_ls_wR_factor_gt 0.0767
_refine_ls_wR_factor_ref 0.0822
_reflns_Friedel_coverage 0.000
_reflns_number_gt 3920
_reflns_number_total 5526
_reflns_threshold_expression 'I > 2\s(I)'
_cod_data_source_file c9dt01646e2.cif
_cod_data_source_block ps504
_cod_depositor_comments 'Adding full bibliography for 7700171--7700174.cif.'
_cod_database_code 7700173
_shelx_shelxl_version_number 2018/3
_shelx_space_group_comment
;
The symmetry employed for this shelxl refinement is uniquely defined
by the following loop, which should always be used as a source of
symmetry information in preference to the above space-group names.
They are only intended as comments.
;
_shelx_estimated_absorpt_t_min 0.773
_shelx_estimated_absorpt_t_max 0.981

loop_
_space_group_symop_operation_xyz
'x, y, z'
'-x, y+1/2, -z+1/2'
'-x, -y, -z'
'x, -y-1/2, z-1/2'

loop_
_atom_site_label
_atom_site_type_symbol
_atom_site_fract_x
_atom_site_fract_y
_atom_site_fract_z
_atom_site_U_iso_or_equiv
_atom_site_adp_type
_atom_site_occupancy
_atom_site_site_symmetry_order
_atom_site_calc_flag
_atom_site_refinement_flags_posn
_atom_site_refinement_flags_adp
_atom_site_refinement_flags_occupancy
_atom_site_disorder_assembly
_atom_site_disorder_group
Ag Ag 0.21517(4) 0.63647(2) 0.03806(2) 0.02156(8) Uani 1 1 d . . . . .
N1 N 0.2462(3) 0.50169(14) 0.03772(13) 0.0185(5) Uani 1 1 d . . . . .
C2 C 0.2398(4) 0.46239(18) 0.09669(17) 0.0235(7) Uani 1 1 d . . . . .
C3 C 0.2515(5) 0.38443(19) 0.09844(19) 0.0308(8) Uani 1 1 d . . . . .
H3 H 0.249828 0.357632 0.140287 0.037 Uiso 1 1 calc R U . . .
C4 C 0.2658(5) 0.3459(2) 0.03809(19) 0.0316(9) Uani 1 1 d . . . . .
H4 H 0.273237 0.291972 0.038426 0.038 Uiso 1 1 calc R U . . .
C5 C 0.2693(5) 0.3847(2) -0.02279(18) 0.0311(9) Uani 1 1 d . . . . .
H5 H 0.277310 0.358399 -0.064585 0.037 Uiso 1 1 calc R U . . .
C6 C 0.2606(4) 0.46475(19) -0.02058(16) 0.0233(7) Uani 1 1 d . . . . .
C7 C 0.2116(4) 0.50814(18) 0.15832(16) 0.0221(7) Uani 1 1 d . . . . .
N8 N 0.1769(4) 0.58164(16) 0.14867(13) 0.0252(6) Uani 1 1 d . . . . .
C9 C 0.1458(5) 0.6251(2) 0.20259(16) 0.0284(8) Uani 1 1 d . . . . .
H9 H 0.121724 0.677795 0.195330 0.034 Uiso 1 1 calc R U . . .
C10 C 0.1471(5) 0.5969(2) 0.26780(17) 0.0322(8) Uani 1 1 d . . . . .
H10 H 0.121740 0.628776 0.304799 0.039 Uiso 1 1 calc R U . . .
C11 C 0.1863(5) 0.5210(2) 0.27743(17) 0.0302(8) Uani 1 1 d . . . . .
H11 H 0.191251 0.499881 0.322040 0.036 Uiso 1 1 calc R U . . .
C12 C 0.2180(5) 0.4756(2) 0.22388(17) 0.0303(8) Uani 1 1 d . . . . .
H12 H 0.244088 0.422917 0.230532 0.036 Uiso 1 1 calc R U . . .
C13 C 0.2643(4) 0.5119(2) -0.08296(16) 0.0250(7) Uani 1 1 d . . . . .
N14 N 0.2289(4) 0.58683(17) -0.07582(13) 0.0268(6) Uani 1 1 d . . . . .
C15 C 0.2247(5) 0.6314(2) -0.13032(17) 0.0347(8) Uani 1 1 d . . . . .
H15 H 0.198613 0.684044 -0.125074 0.042 Uiso 1 1 calc R U . . .
C16 C 0.2566(5) 0.6049(2) -0.19481(18) 0.0388(10) Uani 1 1 d . . . . .
H16 H 0.253243 0.638172 -0.232931 0.047 Uiso 1 1 calc R U . . .
C17 C 0.2930(5) 0.5288(2) -0.20114(18) 0.0368(9) Uani 1 1 d . . . . .
H17 H 0.314361 0.508655 -0.244537 0.044 Uiso 1 1 calc R U . . .
C18 C 0.2992(5) 0.4813(2) -0.14591(18) 0.0332(9) Uani 1 1 d . . . . .
H18 H 0.326639 0.428712 -0.150329 0.040 Uiso 1 1 calc R U . . .
P21 P 0.23911(12) 0.77029(5) 0.04571(4) 0.01907(18) Uani 1 1 d . . . . .
C22 C 0.4397(4) 0.81888(17) 0.00731(16) 0.0219(7) Uani 1 1 d . . . . .
H22B H 0.567499 0.800455 0.029729 0.026 Uiso 1 1 calc R U . . .
H22A H 0.432239 0.805345 -0.041746 0.026 Uiso 1 1 calc R U . . .
N23 N 0.4320(4) 0.90191(15) 0.01379(13) 0.0223(6) Uani 1 1 d . . . . .
C24 C 0.4486(5) 0.92433(18) 0.08629(16) 0.0251(7) Uani 1 1 d . . . . .
H24B H 0.465193 0.980186 0.089325 0.030 Uiso 1 1 calc R U . . .
H24A H 0.568367 0.900795 0.110165 0.030 Uiso 1 1 calc R U . . .
N25 N 0.2782(4) 0.90251(14) 0.12208(13) 0.0211(6) Uani 1 1 d . . . . .
C26 C 0.2680(5) 0.81946(18) 0.12959(16) 0.0229(7) Uani 1 1 d . . . . .
H26B H 0.155474 0.806422 0.155061 0.027 Uiso 1 1 calc R U . . .
H26A H 0.389536 0.801259 0.156587 0.027 Uiso 1 1 calc R U . . .
C27 C 0.0342(4) 0.82802(17) 0.00474(15) 0.0209(7) Uani 1 1 d . . . . .
H27B H 0.012258 0.814921 -0.044434 0.025 Uiso 1 1 calc R U . . .
H27A H -0.087107 0.815332 0.025531 0.025 Uiso 1 1 calc R U . . .
N28 N 0.0712(4) 0.90968(14) 0.01172(13) 0.0207(6) Uani 1 1 d . . . . .
C29 C 0.2466(5) 0.93274(18) -0.01929(16) 0.0234(7) Uani 1 1 d . . . . .
H29B H 0.254728 0.988936 -0.018468 0.028 Uiso 1 1 calc R U . . .
H29A H 0.231335 0.916642 -0.067786 0.028 Uiso 1 1 calc R U . . .
C30 C 0.1007(5) 0.93208(18) 0.08423(16) 0.0232(7) Uani 1 1 d . . . . .
H30B H 0.103968 0.988276 0.086891 0.028 Uiso 1 1 calc R U . . .
H30A H -0.013842 0.914572 0.106732 0.028 Uiso 1 1 calc R U . . .
N10 N 0.2367(4) 0.25198(16) 0.31158(15) 0.0288(7) Uani 1 1 d . . . . .
O10 O 0.3513(4) 0.19975(15) 0.29994(14) 0.0479(7) Uani 1 1 d . . . . .
O20 O 0.2095(4) 0.26605(17) 0.37153(13) 0.0469(7) Uani 1 1 d . . . . .
O30 O 0.1468(5) 0.28799(16) 0.26432(14) 0.0545(8) Uani 1 1 d . . . . .
O100 O -0.1989(6) 0.79722(17) -0.14527(15) 0.0533(15) Uani 0.855(8) 1 d . . P A 1
H100 H -0.240469 0.778080 -0.194475 0.080 Uiso 0.855(8) 1 d R U P A 1
C100 C -0.3163(6) 0.8649(2) -0.14540(19) 0.0434(9) Uani 1 1 d . . . . .
H10F H -0.321833 0.886190 -0.100721 0.065 Uiso 0.145(8) 1 d R U P A 2
H10E H -0.381353 0.898391 -0.179161 0.065 Uiso 0.145(8) 1 d R U P A 2
H10D H -0.181453 0.858801 -0.153681 0.065 Uiso 0.145(8) 1 d R U P A 2
H10C H -0.316373 0.883220 -0.099441 0.065 Uiso 0.855(8) 1 d R U P A 1
H10B H -0.448563 0.853581 -0.164081 0.065 Uiso 0.855(8) 1 d R U P A 1
H10A H -0.262543 0.903181 -0.172791 0.065 Uiso 0.855(8) 1 d R U P A 1
O101 O -0.403(4) 0.7994(12) -0.1488(10) 0.055(8) Uani 0.145(8) 1 d . U P A 2
H101 H -0.362821 0.786831 -0.188260 0.083 Uiso 0.145(8) 1 d R U P A 2

loop_
_atom_site_aniso_label
_atom_site_aniso_U_11
_atom_site_aniso_U_22
_atom_site_aniso_U_33
_atom_site_aniso_U_23
_atom_site_aniso_U_13
_atom_site_aniso_U_12
Ag 0.02912(13) 0.01326(12) 0.02261(12) 0.00026(11) 0.00424(9) 0.00012(12)
N1 0.0144(13) 0.0142(13) 0.0265(14) -0.0010(11) 0.0008(11) -0.0007(11)
C2 0.0139(15) 0.0153(18) 0.041(2) 0.0074(14) 0.0010(14) 0.0008(13)
C3 0.0256(18) 0.026(2) 0.042(2) 0.0032(15) 0.0048(16) 0.0022(15)
C4 0.0219(18) 0.020(2) 0.052(2) -0.0050(15) 0.0016(17) 0.0009(14)
C5 0.0243(18) 0.031(2) 0.038(2) -0.0097(14) 0.0044(16) 0.0037(15)
C6 0.0116(15) 0.0250(19) 0.0326(19) -0.0068(14) 0.0000(13) -0.0002(14)
C7 0.0146(15) 0.0217(19) 0.0305(18) 0.0048(13) 0.0047(13) -0.0006(14)
N8 0.0294(15) 0.0231(16) 0.0233(14) 0.0053(11) 0.0041(12) -0.0019(13)
C9 0.0346(19) 0.027(2) 0.0244(17) -0.0006(14) 0.0051(14) 0.0003(16)
C10 0.034(2) 0.040(2) 0.0239(18) -0.0009(15) 0.0051(15) 0.0018(18)
C11 0.0293(18) 0.038(2) 0.0238(18) 0.0080(15) 0.0051(14) 0.0004(17)
C12 0.0289(19) 0.028(2) 0.0334(19) 0.0072(15) 0.0013(15) 0.0050(16)
C13 0.0116(15) 0.036(2) 0.0274(18) -0.0123(14) -0.0008(13) -0.0024(14)
N14 0.0256(15) 0.0336(18) 0.0206(14) -0.0012(12) 0.0002(12) 0.0011(13)
C15 0.0339(19) 0.044(2) 0.0253(18) 0.0031(17) 0.0003(15) 0.0041(19)
C16 0.031(2) 0.059(3) 0.0249(19) 0.0047(17) -0.0033(16) -0.0002(19)
C17 0.0223(18) 0.061(3) 0.028(2) -0.0103(18) 0.0033(15) 0.0027(19)
C18 0.0186(17) 0.047(2) 0.032(2) -0.0150(17) -0.0037(15) 0.0014(17)
P21 0.0236(4) 0.0144(4) 0.0197(4) -0.0003(3) 0.0045(3) -0.0011(4)
C22 0.0224(17) 0.0176(17) 0.0271(17) -0.0008(13) 0.0098(13) 0.0016(14)
N23 0.0263(15) 0.0163(15) 0.0252(14) -0.0016(11) 0.0064(12) -0.0045(12)
C24 0.0249(17) 0.0189(18) 0.0314(19) -0.0052(13) 0.0029(14) -0.0057(14)
N25 0.0251(14) 0.0150(14) 0.0239(14) -0.0030(11) 0.0052(11) -0.0016(12)
C26 0.0255(17) 0.0206(18) 0.0224(17) -0.0008(13) 0.0018(14) 0.0007(14)
C27 0.0240(17) 0.0175(16) 0.0213(16) 0.0007(12) 0.0021(13) -0.0016(14)
N28 0.0207(14) 0.0156(14) 0.0263(14) 0.0002(11) 0.0049(11) 0.0008(12)
C29 0.0265(18) 0.0192(18) 0.0253(18) 0.0022(12) 0.0060(14) -0.0027(14)
C30 0.0254(17) 0.0173(18) 0.0272(18) -0.0025(12) 0.0037(14) 0.0009(14)
N10 0.0299(16) 0.0232(17) 0.0331(16) -0.0043(13) 0.0018(13) -0.0026(14)
O10 0.0463(17) 0.0352(16) 0.0624(19) -0.0142(14) 0.0065(14) 0.0102(14)
O20 0.0420(16) 0.069(2) 0.0303(15) -0.0111(13) 0.0059(12) 0.0052(15)
O30 0.073(2) 0.0480(19) 0.0412(16) 0.0118(14) -0.0013(15) 0.0161(16)
O100 0.105(4) 0.0276(19) 0.0237(17) -0.0002(13) -0.0107(18) 0.0051(19)
C100 0.047(2) 0.046(3) 0.037(2) 0.0070(19) 0.0039(18) -0.003(2)
O101 0.075(12) 0.047(10) 0.048(10) 0.003(7) 0.023(8) 0.003(8)

loop_
_atom_type_symbol
_atom_type_description
_atom_type_scat_dispersion_real
_atom_type_scat_dispersion_imag
_atom_type_scat_source
C C 0.0033 0.0016 'International Tables Vol C Tables 4.2.6.8 and 6.1.1.4'
H H 0.0000 0.0000 'International Tables Vol C Tables 4.2.6.8 and 6.1.1.4'
N N 0.0061 0.0033 'International Tables Vol C Tables 4.2.6.8 and 6.1.1.4'
O O 0.0106 0.0060 'International Tables Vol C Tables 4.2.6.8 and 6.1.1.4'
P P 0.1023 0.0942 'International Tables Vol C Tables 4.2.6.8 and 6.1.1.4'
Ag Ag -0.8971 1.1015 'International Tables Vol C Tables 4.2.6.8 and 6.1.1.4'

loop_
_geom_angle_atom_site_label_1
_geom_angle_atom_site_label_2
_geom_angle_atom_site_label_3
_geom_angle
P21 Ag N1 170.63(6)
P21 Ag N14 114.18(7)
N1 Ag N14 67.98(9)
P21 Ag N8 110.67(7)
N1 Ag N8 67.92(9)
N14 Ag N8 135.14(10)
C6 N1 C2 120.1(3)
C6 N1 Ag 120.2(2)
C2 N1 Ag 119.6(2)
N1 C2 C3 121.6(3)
N1 C2 C7 116.2(3)
C3 C2 C7 122.2(3)
C2 C3 C4 118.6(3)
C2 C3 H3 120.7
C4 C3 H3 120.7
C3 C4 C5 120.9(3)
C3 C4 H4 119.5
C5 C4 H4 119.5
C4 C5 C6 117.5(3)
C4 C5 H5 121.3
C6 C5 H5 121.3
N1 C6 C5 121.4(3)
N1 C6 C13 116.7(3)
C5 C6 C13 121.9(3)
N8 C7 C12 121.0(3)
N8 C7 C2 116.7(3)
C12 C7 C2 122.3(3)
C7 N8 C9 118.9(3)
C7 N8 Ag 118.9(2)
C9 N8 Ag 121.7(2)
N8 C9 C10 123.1(3)
N8 C9 H9 118.4
C10 C9 H9 118.4
C11 C10 C9 117.5(3)
C11 C10 H10 121.2
C9 C10 H10 121.2
C12 C11 C10 120.7(3)
C12 C11 H11 119.7
C10 C11 H11 119.7
C11 C12 C7 118.7(3)
C11 C12 H12 120.6
C7 C12 H12 120.6
N14 C13 C18 121.2(3)
N14 C13 C6 116.1(3)
C18 C13 C6 122.7(3)
C15 N14 C13 118.8(3)
C15 N14 Ag 122.4(2)
C13 N14 Ag 118.3(2)
N14 C15 C16 123.1(4)
N14 C15 H15 118.4
C16 C15 H15 118.4
C17 C16 C15 117.3(4)
C17 C16 H16 121.3
C15 C16 H16 121.3
C18 C17 C16 121.0(3)
C18 C17 H17 119.5
C16 C17 H17 119.5
C17 C18 C13 118.5(4)
C17 C18 H18 120.7
C13 C18 H18 120.7
C27 P21 C22 97.44(14)
C27 P21 C26 97.75(14)
C22 P21 C26 97.83(14)
C27 P21 Ag 118.46(10)
C22 P21 Ag 118.97(10)
C26 P21 Ag 121.41(10)
N23 C22 P21 112.9(2)
N23 C22 H22B 109.0
P21 C22 H22B 109.0
N23 C22 H22A 109.0
P21 C22 H22A 109.0
H22B C22 H22A 107.8
C29 N23 C22 111.6(2)
C29 N23 C24 107.6(2)
C22 N23 C24 110.6(2)
N23 C24 N25 114.2(2)
N23 C24 H24B 108.7
N25 C24 H24B 108.7
N23 C24 H24A 108.7
N25 C24 H24A 108.7
H24B C24 H24A 107.6
C30 N25 C26 111.2(2)
C30 N25 C24 108.8(2)
C26 N25 C24 110.8(2)
N25 C26 P21 112.1(2)
N25 C26 H26B 109.2
P21 C26 H26B 109.2
N25 C26 H26A 109.2
P21 C26 H26A 109.2
H26B C26 H26A 107.9
N28 C27 P21 112.6(2)
N28 C27 H27B 109.1
P21 C27 H27B 109.1
N28 C27 H27A 109.1
P21 C27 H27A 109.1
H27B C27 H27A 107.8
C29 N28 C27 112.0(2)
C29 N28 C30 107.3(2)
C27 N28 C30 111.0(2)
N28 C29 N23 115.0(2)
N28 C29 H29B 108.5
N23 C29 H29B 108.5
N28 C29 H29A 108.5
N23 C29 H29A 108.5
H29B C29 H29A 107.5
N25 C30 N28 114.9(3)
N25 C30 H30B 108.5
N28 C30 H30B 108.5
N25 C30 H30A 108.5
N28 C30 H30A 108.5
H30B C30 H30A 107.5
O30 N10 O20 120.1(3)
O30 N10 O10 120.8(3)
O20 N10 O10 119.0(3)
C100 O100 H100 99.9
O101 C100 H10F 109.3
O101 C100 H10E 109.6
H10F C100 H10E 109.5
O101 C100 H10D 109.6
H10F C100 H10D 109.5
H10E C100 H10D 109.5
O100 C100 H10C 109.5
O100 C100 H10B 109.4
H10C C100 H10B 109.5
O100 C100 H10A 109.5
H10C C100 H10A 109.5
H10B C100 H10A 109.5
C100 O101 H101 94.8

loop_
_geom_bond_atom_site_label_1
_geom_bond_atom_site_label_2
_geom_bond_distance
Ag P21 2.3631(9)
Ag N1 2.380(2)
Ag N14 2.416(3)
Ag N8 2.421(3)
N1 C6 1.331(4)
N1 C2 1.355(4)
C2 C3 1.374(5)
C2 C7 1.485(4)
C3 C4 1.380(5)
C3 H3 0.9500
C4 C5 1.381(5)
C4 H4 0.9500
C5 C6 1.411(5)
C5 H5 0.9500
C6 C13 1.483(5)
C7 N8 1.324(4)
C7 C12 1.408(4)
N8 C9 1.343(4)
C9 C10 1.375(5)
C9 H9 0.9500
C10 C11 1.371(5)
C10 H10 0.9500
C11 C12 1.358(5)
C11 H11 0.9500
C12 H12 0.9500
C13 N14 1.351(4)
C13 C18 1.394(4)
N14 C15 1.327(4)
C15 C16 1.392(5)
C15 H15 0.9500
C16 C17 1.370(5)
C16 H16 0.9500
C17 C18 1.367(5)
C17 H17 0.9500
C18 H18 0.9500
P21 C27 1.844(3)
P21 C22 1.847(3)
P21 C26 1.855(3)
C22 N23 1.467(4)
C22 H22B 0.9900
C22 H22A 0.9900
N23 C29 1.465(4)
N23 C24 1.473(4)
C24 N25 1.477(4)
C24 H24B 0.9900
C24 H24A 0.9900
N25 C30 1.450(4)
N25 C26 1.471(4)
C26 H26B 0.9900
C26 H26A 0.9900
C27 N28 1.462(4)
C27 H27B 0.9900
C27 H27A 0.9900
N28 C29 1.461(4)
N28 C30 1.473(4)
C29 H29B 0.9900
C29 H29A 0.9900
C30 H30B 0.9900
C30 H30A 0.9900
N10 O30 1.233(4)
N10 O20 1.239(3)
N10 O10 1.245(3)
O100 C100 1.436(5)
O100 H100 1.0353
C100 O101 1.29(2)
C100 H10F 0.9600
C100 H10E 0.9601
C100 H10D 0.9600
C100 H10C 0.9599
C100 H10B 0.9600
C100 H10A 0.9599
O101 H101 0.8801

loop_
_geom_torsion_atom_site_label_1
_geom_torsion_atom_site_label_2
_geom_torsion_atom_site_label_3
_geom_torsion_atom_site_label_4
_geom_torsion
C6 N1 C2 C3 1.2(4)
Ag N1 C2 C3 178.1(2)
C6 N1 C2 C7 -176.5(3)
Ag N1 C2 C7 0.5(3)
N1 C2 C3 C4 -1.4(5)
C7 C2 C3 C4 176.1(3)
C2 C3 C4 C5 0.3(5)
C3 C4 C5 C6 0.9(5)
C2 N1 C6 C5 0.1(4)
Ag N1 C6 C5 -176.8(2)
C2 N1 C6 C13 179.3(3)
Ag N1 C6 C13 2.4(3)
C4 C5 C6 N1 -1.1(5)
C4 C5 C6 C13 179.7(3)
N1 C2 C7 N8 6.2(4)
C3 C2 C7 N8 -171.4(3)
N1 C2 C7 C12 -174.8(3)
C3 C2 C7 C12 7.6(5)
C12 C7 N8 C9 -0.6(5)
C2 C7 N8 C9 178.4(3)
C12 C7 N8 Ag 171.2(2)
C2 C7 N8 Ag -9.8(4)
C7 N8 C9 C10 -0.4(5)
Ag N8 C9 C10 -171.9(3)
N8 C9 C10 C11 1.4(5)
C9 C10 C11 C12 -1.4(5)
C10 C11 C12 C7 0.5(5)
N8 C7 C12 C11 0.5(5)
C2 C7 C12 C11 -178.5(3)
N1 C6 C13 N14 -7.7(4)
C5 C6 C13 N14 171.5(3)
N1 C6 C13 C18 173.2(3)
C5 C6 C13 C18 -7.6(5)
C18 C13 N14 C15 1.1(5)
C6 C13 N14 C15 -178.1(3)
C18 C13 N14 Ag -171.6(2)
C6 C13 N14 Ag 9.2(4)
C13 N14 C15 C16 -0.5(5)
Ag N14 C15 C16 171.9(3)
N14 C15 C16 C17 0.3(5)
C15 C16 C17 C18 -0.5(5)
C16 C17 C18 C13 1.0(5)
N14 C13 C18 C17 -1.3(5)
C6 C13 C18 C17 177.8(3)
C27 P21 C22 N23 49.5(2)
C26 P21 C22 N23 -49.5(2)
Ag P21 C22 N23 177.91(17)
P21 C22 N23 C29 -59.4(3)
P21 C22 N23 C24 60.3(3)
C29 N23 C24 N25 54.3(3)
C22 N23 C24 N25 -67.7(3)
N23 C24 N25 C30 -54.1(3)
N23 C24 N25 C26 68.4(3)
C30 N25 C26 P21 60.3(3)
C24 N25 C26 P21 -60.8(3)
C27 P21 C26 N25 -49.3(2)
C22 P21 C26 N25 49.4(2)
Ag P21 C26 N25 -179.53(17)
C22 P21 C27 N28 -49.5(2)
C26 P21 C27 N28 49.5(2)
Ag P21 C27 N28 -178.28(16)
P21 C27 N28 C29 60.0(3)
P21 C27 N28 C30 -60.0(3)
C27 N28 C29 N23 -65.6(3)
C30 N28 C29 N23 56.5(3)
C22 N23 C29 N28 65.0(3)
C24 N23 C29 N28 -56.4(3)
C26 N25 C30 N28 -67.5(3)
C24 N25 C30 N28 54.7(3)
C29 N28 C30 N25 -55.5(3)
C27 N28 C30 N25 67.2(3)
